data_4313998
loop_
_publ_author_name
'David W. Thompson'
'Ryan M. Kretzer'
'Estelle L. Lebeau'
'Donald V. Scaltrito'
'Reza A. Ghiladi'
'Kin-Chung Lam'
'Arnold L. Rheingold'
'Kenneth D. Karlin'
'Gerald J. Meyer'

_publ_section_title
;
 Synthesis, Characterization, and Laser Flash Photolysis Reactivity of a
 Carbonmonoxy Heme Complex
;
_journal_name_full 'Inorganic Chemistry'
_journal_page_first 5211
_journal_page_last 5218
_journal_paper_doi 10.1021/ic026307b
_journal_volume 42
_journal_year 2003
_chemical_formula_sum 'C61 H52 F8 Fe N4 O5'
_chemical_formula_weight 1128.92
_chemical_name_systematic
;
 ?
;
_space_group_IT_number 19
_symmetry_cell_setting orthorhombic
_symmetry_space_group_name_Hall 'P 2ac 2ab'
_symmetry_space_group_name_H-M 'P 21 21 21'
_atom_sites_solution_hydrogens geom
_atom_sites_solution_primary direct
_atom_sites_solution_secondary difmap
_audit_creation_method SHELXL-97
_cell_angle_alpha 90.00
_cell_angle_beta 90.00
_cell_angle_gamma 90.00
_cell_formula_units_Z 8
_cell_length_a 11.7908(2)
_cell_length_b 20.4453(2)
_cell_length_c 39.9423(3)
_cell_measurement_reflns_used 6072
_cell_measurement_temperature 173(2)
_cell_measurement_theta_max 25
_cell_measurement_theta_min 2.0
_cell_volume 9628.7(2)
_computing_cell_refinement 'Bruker SMART'
_computing_data_collection 'Bruker SMART'
_computing_data_reduction 'Bruker SHELXTL'
_computing_molecular_graphics 'Bruker SHELXTL'
_computing_publication_material 'Bruker SHELXTL'
_computing_structure_refinement 'SHELXL-97 (Sheldrick, 1997)'
_computing_structure_solution 'SHELXS-97 (Sheldrick, 1990)'
_diffrn_ambient_temperature 173(2)
_diffrn_measured_fraction_theta_full 0.984
_diffrn_measured_fraction_theta_max 0.984
_diffrn_measurement_device_type 'CCD area detector'
_diffrn_measurement_method 'phi and omega scans'
_diffrn_radiation_monochromator graphite
_diffrn_radiation_source 'fine-focus sealed tube'
_diffrn_radiation_type MoK\a
_diffrn_radiation_wavelength 0.71073
_diffrn_reflns_av_R_equivalents 0.0445
_diffrn_reflns_av_sigmaI/netI 0.0489
_diffrn_reflns_limit_h_max 13
_diffrn_reflns_limit_h_min -9
_diffrn_reflns_limit_k_max 24
_diffrn_reflns_limit_k_min -24
_diffrn_reflns_limit_l_max 47
_diffrn_reflns_limit_l_min -42
_diffrn_reflns_number 34698
_diffrn_reflns_theta_full 25.00
_diffrn_reflns_theta_max 25.00
_diffrn_reflns_theta_min 1.02
_exptl_absorpt_coefficient_mu 0.405
_exptl_absorpt_correction_type none
_exptl_crystal_colour 'Deep red'
_exptl_crystal_density_diffrn 1.558
_exptl_crystal_density_method 'not measured'
_exptl_crystal_description block
_exptl_crystal_F_000 4672
_exptl_crystal_size_max 0.3
_exptl_crystal_size_mid 0.3
_exptl_crystal_size_min 0.4
_refine_diff_density_max 0.434
_refine_diff_density_min -0.333
_refine_diff_density_rms 0.075
_refine_ls_abs_structure_details 'Flack H D (1983), Acta Cryst. A39, 876-881'
_refine_ls_abs_structure_Flack 0.14(3)
_refine_ls_extinction_method none
_refine_ls_goodness_of_fit_ref 1.457
_refine_ls_hydrogen_treatment mixed
_refine_ls_matrix_type full
_refine_ls_number_parameters 1058
_refine_ls_number_reflns 15838
_refine_ls_number_restraints 0
_refine_ls_restrained_S_all 1.457
_refine_ls_R_factor_all 0.1177
_refine_ls_R_factor_gt 0.0898
_refine_ls_shift/su_max 0.472
_refine_ls_shift/su_mean 0.069
_refine_ls_structure_factor_coef Fsqd
_refine_ls_weighting_details 'calc w=1/[\s^2^(Fo^2^)+(0.1000P)^2^+0.0000P] where P=(Fo^2^+2Fc^2^)/3'
_refine_ls_weighting_scheme calc
_refine_ls_wR_factor_gt 0.2356
_refine_ls_wR_factor_ref 0.2550
_reflns_number_gt 10995
_reflns_number_total 15838
_reflns_threshold_expression >2sigma(I)
_cod_data_source_file ic026307bsi20021226_023652_2.cif
_cod_data_source_block kdk10
_cod_depositor_comments
;
The following automatic conversions were performed:

'_symmetry_cell_setting' value 'Orthorhombic' changed to
'orthorhombic' according to the built-in table from CIF Core
dictionary named 'cif_core.dic' version 2.4.1 from 2010-06-29.

Automatic conversion script
Id: cif_fix_values 1646 2011-03-28 12:23:43Z adriana 
;
_cod_database_code 4313998

loop_
_symmetry_equiv_pos_as_xyz
'x, y, z'
'-x+1/2, -y, z+1/2'
'-x, y+1/2, -z+1/2'
'x+1/2, -y+1/2, -z'

loop_
_atom_site_label
_atom_site_type_symbol
_atom_site_fract_x
_atom_site_fract_y
_atom_site_fract_z
_atom_site_U_iso_or_equiv
_atom_site_adp_type
_atom_site_occupancy
_atom_site_symmetry_multiplicity
_atom_site_calc_flag
_atom_site_refinement_flags
_atom_site_disorder_assembly
_atom_site_disorder_group
Fe1 Fe 0.75439(7) 0.99991(3) 0.78770(2) 0.0300(2) Uani 1 1 d . . .
F1 F 0.6127(5) 0.9110(3) 0.91121(11) 0.0927(17) Uani 1 1 d . . .
F2 F 0.8994(4) 1.0685(2) 0.91398(10) 0.0776(15) Uani 1 1 d . . .
F3 F 0.6927(6) 1.2678(2) 0.80020(15) 0.108(2) Uani 1 1 d . . .
F4 F 0.3611(5) 1.1424(3) 0.78568(15) 0.1044(19) Uani 1 1 d . . .
F5 F 0.9152(4) 1.0552(3) 0.66137(11) 0.0823(15) Uani 1 1 d . . .
F6 F 0.5512(4) 0.9631(2) 0.66485(10) 0.0674(13) Uani 1 1 d . . .
F7 F 0.7975(5) 0.7304(2) 0.79135(14) 0.0917(17) Uani 1 1 d . . .
F8 F 1.1328(5) 0.8458(3) 0.77000(16) 0.114(2) Uani 1 1 d . . .
O1 O 0.6032(3) 0.94364(19) 0.78822(11) 0.0418(10) Uani 1 1 d . . .
O2 O 0.9742(4) 1.0629(2) 0.78809(13) 0.0595(13) Uani 1 1 d . . .
N1 N 0.6935(4) 1.0543(2) 0.82449(12) 0.0349(12) Uani 1 1 d . . .
N2 N 0.6808(5) 1.0596(2) 0.75369(12) 0.0395(13) Uani 1 1 d . . .
N3 N 0.8090(5) 0.9421(2) 0.74997(11) 0.0358(12) Uani 1 1 d . . .
N4 N 0.8129(4) 0.9365(2) 0.82091(11) 0.0325(11) Uani 1 1 d . . .
C1 C 0.7588(5) 0.9928(3) 0.87342(12) 0.0350(15) Uani 1 1 d . . .
C2 C 0.7046(5) 1.0453(3) 0.85912(14) 0.0343(14) Uani 1 1 d . . .
C3 C 0.6527(7) 1.0979(3) 0.87772(18) 0.0544(19) Uani 1 1 d . . .
H3A H 0.6511 1.1024 0.9014 0.065 Uiso 1 1 calc R . .
C4 C 0.6057(7) 1.1406(4) 0.85443(17) 0.063(2) Uani 1 1 d . . .
H4A H 0.5641 1.1795 0.8588 0.076 Uiso 1 1 calc R . .
C5 C 0.6338(6) 1.1131(3) 0.82210(16) 0.0505(18) Uani 1 1 d . . .
C6 C 0.5965(6) 1.1416(3) 0.79309(16) 0.0455(17) Uani 1 1 d . . .
C7 C 0.6205(6) 1.1167(3) 0.76110(16) 0.0453(17) Uani 1 1 d . . .
C8 C 0.5880(5) 1.1449(2) 0.72878(16) 0.0360(15) Uani 1 1 d . . .
H8A H 0.5462 1.1841 0.7256 0.043 Uiso 1 1 calc R . .
C9 C 0.6268(6) 1.1064(3) 0.70466(16) 0.0445(17) Uani 1 1 d . . .
H9A H 0.6169 1.1136 0.6813 0.053 Uiso 1 1 calc R . .
C10 C 0.6850(5) 1.0535(2) 0.71898(12) 0.0305(14) Uani 1 1 d . . .
C11 C 0.7408(5) 1.0058(3) 0.70156(14) 0.0360(14) Uani 1 1 d . . .
C12 C 0.7995(5) 0.9540(2) 0.71594(11) 0.0268(13) Uani 1 1 d . . .
C13 C 0.8547(6) 0.9019(3) 0.69877(15) 0.0402(16) Uani 1 1 d . . .
H13A H 0.8592 0.8972 0.6751 0.048 Uiso 1 1 calc R . .
C14 C 0.8988(5) 0.8607(2) 0.72109(14) 0.0308(14) Uani 1 1 d . . .
H14A H 0.9419 0.8224 0.7168 0.037 Uiso 1 1 calc R . .
C15 C 0.8672(6) 0.8866(3) 0.75260(14) 0.0363(15) Uani 1 1 d . . .
C16 C 0.8990(6) 0.8546(3) 0.78377(16) 0.0438(16) Uani 1 1 d . . .
C17 C 0.8706(7) 0.8788(3) 0.81429(15) 0.0476(18) Uani 1 1 d . . .
C18 C 0.9000(7) 0.8467(3) 0.84597(14) 0.0497(19) Uani 1 1 d . . .
H18A H 0.9403 0.8068 0.8485 0.060 Uiso 1 1 calc R . .
C19 C 0.8592(6) 0.8841(3) 0.87043(16) 0.0477(18) Uani 1 1 d . . .
H19A H 0.8638 0.8749 0.8937 0.057 Uiso 1 1 calc R . .
C20 C 0.8079(5) 0.9401(3) 0.85593(14) 0.0361(14) Uani 1 1 d . . .
C21 C 0.6860(4) 0.9453(2) 0.92864(11) 0.060(2) Uani 1 1 d G . .
C22 C 0.6896(4) 0.9412(2) 0.96336(11) 0.076(2) Uani 1 1 d G . .
H22A H 0.6405 0.9120 0.9748 0.091 Uiso 1 1 calc R . .
C23 C 0.7651(5) 0.9799(3) 0.98131(8) 0.073(2) Uani 1 1 d G . .
H23A H 0.7676 0.9772 1.0050 0.087 Uiso 1 1 calc R . .
C24 C 0.8370(4) 1.0227(2) 0.96453(10) 0.070(2) Uani 1 1 d G . .
H24A H 0.8886 1.0492 0.9768 0.084 Uiso 1 1 calc R . .
C25 C 0.8334(4) 1.0268(2) 0.92981(10) 0.0491(18) Uani 1 1 d G . .
C26 C 0.7579(4) 0.9881(2) 0.91187(8) 0.0454(16) Uani 1 1 d G . .
C31 C 0.5823(4) 1.2640(2) 0.79806(15) 0.082(3) Uani 1 1 d G . .
C32 C 0.5187(6) 1.32121(19) 0.79887(18) 0.132(5) Uani 1 1 d G . .
H32A H 0.5554 1.3622 0.8017 0.159 Uiso 1 1 calc R . .
C33 C 0.4015(6) 1.3184(3) 0.7955(2) 0.184(8) Uani 1 1 d G . .
H33A H 0.3580 1.3575 0.7960 0.221 Uiso 1 1 calc R . .
C34 C 0.3479(4) 1.2585(3) 0.7913(2) 0.140(5) Uani 1 1 d G . .
H34A H 0.2677 1.2566 0.7890 0.168 Uiso 1 1 calc R . .
C35 C 0.4115(5) 1.2012(2) 0.79048(15) 0.095(3) Uani 1 1 d G . .
C36 C 0.5287(5) 1.20400(19) 0.79387(12) 0.055(2) Uani 1 1 d G . .
C41 C 0.8215(3) 1.0357(2) 0.64529(11) 0.0514(19) Uani 1 1 d G . .
C42 C 0.8115(4) 1.0426(2) 0.61080(10) 0.080(3) Uani 1 1 d G . .
H42A H 0.8721 1.0611 0.5983 0.096 Uiso 1 1 calc R . .
C43 C 0.7130(5) 1.0226(2) 0.59466(7) 0.072(2) Uani 1 1 d G . .
H43A H 0.7062 1.0274 0.5711 0.086 Uiso 1 1 calc R . .
C44 C 0.6245(4) 0.9957(2) 0.61302(10) 0.061(2) Uani 1 1 d G . .
H44A H 0.5571 0.9820 0.6020 0.073 Uiso 1 1 calc R . .
C45 C 0.6344(3) 0.98866(18) 0.64751(10) 0.0466(17) Uani 1 1 d G . .
C46 C 0.7329(4) 1.00866(18) 0.66364(7) 0.0379(15) Uani 1 1 d G . .
C51 C 0.9049(4) 0.7314(2) 0.78576(13) 0.067(2) Uani 1 1 d G . .
C52 C 0.9610(7) 0.67204(16) 0.78224(15) 0.095(4) Uani 1 1 d G . .
H52A H 0.9210 0.6322 0.7853 0.114 Uiso 1 1 calc R . .
C53 C 1.0758(7) 0.6710(2) 0.77430(15) 0.112(5) Uani 1 1 d G . .
H53A H 1.1142 0.6304 0.7719 0.134 Uiso 1 1 calc R . .
C54 C 1.1344(5) 0.7294(3) 0.76988(15) 0.113(4) Uani 1 1 d G . .
H54A H 1.2128 0.7287 0.7645 0.135 Uiso 1 1 calc R . .
C55 C 1.0783(4) 0.7887(2) 0.77339(15) 0.089(3) Uani 1 1 d G . .
C56 C 0.9635(4) 0.78978(16) 0.78133(12) 0.0472(18) Uani 1 1 d G . .
C61 C 0.8859(6) 1.0401(2) 0.78800(15) 0.0371(15) Uani 1 1 d . . .
C62 C 0.4970(8) 0.9669(5) 0.7796(4) 0.148(6) Uani 1 1 d . . .
H62A H 0.4929 0.9744 0.7552 0.178 Uiso 1 1 calc R . .
H62B H 0.4821 1.0088 0.7911 0.178 Uiso 1 1 calc R . .
C63 C 0.4108(8) 0.9169(4) 0.7899(4) 0.148(6) Uani 1 1 d . . .
H63A H 0.3688 0.9315 0.8100 0.178 Uiso 1 1 calc R . .
H63B H 0.3559 0.9089 0.7715 0.178 Uiso 1 1 calc R . .
C64 C 0.4774(7) 0.8573(4) 0.7971(3) 0.088(3) Uani 1 1 d . . .
H64A H 0.4489 0.8357 0.8176 0.106 Uiso 1 1 calc R . .
H64B H 0.4723 0.8260 0.7783 0.106 Uiso 1 1 calc R . .
C65 C 0.5925(9) 0.8786(4) 0.8017(3) 0.112(4) Uani 1 1 d . . .
H65A H 0.6450 0.8485 0.7900 0.135 Uiso 1 1 calc R . .
H65B H 0.6118 0.8787 0.8258 0.135 Uiso 1 1 calc R . .
Fe1' Fe 0.74398(7) 0.50037(3) 0.96263(2) 0.0303(2) Uani 1 1 d . . .
F1' F 0.9199(5) 0.4487(3) 1.08978(11) 0.0904(17) Uani 1 1 d . . .
F2' F 0.5527(4) 0.5388(2) 1.08469(10) 0.0697(13) Uani 1 1 d . . .
F3' F 0.7975(4) 0.7691(2) 0.96481(15) 0.0919(17) Uani 1 1 d . . .
F4' F 1.1349(4) 0.6484(2) 0.96775(14) 0.0808(14) Uani 1 1 d . . .
F5' F 0.6132(4) 0.5792(2) 0.83640(10) 0.0777(14) Uani 1 1 d . . .
F6' F 0.9128(4) 0.4317(3) 0.83908(10) 0.0952(19) Uani 1 1 d . . .
F7' F 0.3626(6) 0.3518(5) 0.9708(3) 0.205(5) Uani 1 1 d . . .
F8' F 0.6935(7) 0.2317(2) 0.95072(16) 0.117(2) Uani 1 1 d . . .
O1' O 0.8984(4) 0.44494(17) 0.96254(10) 0.0405(10) Uani 1 1 d . . .
O2' O 0.5240(4) 0.5632(3) 0.96417(13) 0.0651(15) Uani 1 1 d . . .
N1' N 0.8076(4) 0.5549(2) 0.99890(10) 0.0262(10) Uani 1 1 d . . .
N2' N 0.8133(5) 0.5604(2) 0.92855(11) 0.0387(12) Uani 1 1 d . . .
N3' N 0.6883(5) 0.4415(2) 0.92590(11) 0.0403(13) Uani 1 1 d . . .
N4' N 0.6841(4) 0.4372(2) 0.99665(10) 0.0324(11) Uani 1 1 d . . .
C1' C 0.7400(5) 0.4950(2) 1.04813(13) 0.0310(14) Uani 1 1 d . . .
C2' C 0.8012(5) 0.5453(3) 1.03335(15) 0.0372(14) Uani 1 1 d . . .
C3' C 0.8608(6) 0.5954(3) 1.05181(13) 0.0358(15) Uani 1 1 d . . .
H3'A H 0.8703 0.5981 1.0754 0.043 Uiso 1 1 calc R . .
C4' C 0.8999(7) 0.6373(3) 1.02866(14) 0.051(2) Uani 1 1 d . . .
H4'A H 0.9395 0.6767 1.0333 0.062 Uiso 1 1 calc R . .
C5' C 0.8725(5) 0.6134(2) 0.99552(14) 0.0309(13) Uani 1 1 d . . .
C6' C 0.8970(5) 0.6420(2) 0.96623(12) 0.0286(13) Uani 1 1 d . . .
C7' C 0.8710(5) 0.6178(3) 0.93393(14) 0.0340(14) Uani 1 1 d . . .
C8' C 0.8998(6) 0.6492(3) 0.90286(15) 0.0500(18) Uani 1 1 d . . .
H8'A H 0.9370 0.6902 0.9003 0.060 Uiso 1 1 calc R . .
C9' C 0.8639(6) 0.6095(3) 0.87794(15) 0.0471(17) Uani 1 1 d . . .
H9'A H 0.8739 0.6155 0.8545 0.056 Uiso 1 1 calc R . .
C10' C 0.8058(6) 0.5548(3) 0.89488(14) 0.0397(15) Uani 1 1 d . . .
C11' C 0.7579(5) 0.5038(3) 0.87655(18) 0.0533(19) Uani 1 1 d . . .
C12' C 0.7054(6) 0.4515(3) 0.89328(15) 0.0447(16) Uani 1 1 d . . .
C13' C 0.6564(6) 0.3956(3) 0.87431(17) 0.055(2) Uani 1 1 d . . .
H13B H 0.6582 0.3895 0.8507 0.066 Uiso 1 1 calc R . .
C14' C 0.6109(7) 0.3570(4) 0.89623(19) 0.072(3) Uani 1 1 d . . .
H14B H 0.5727 0.3172 0.8914 0.087 Uiso 1 1 calc R . .
C15' C 0.6279(6) 0.3844(3) 0.92949(17) 0.0457(17) Uani 1 1 d . . .
C16' C 0.5982(6) 0.3580(3) 0.9603(2) 0.057(2) Uani 1 1 d . . .
C17' C 0.6233(5) 0.3822(3) 0.99180(14) 0.0376(15) Uani 1 1 d . . .
C18' C 0.5822(7) 0.3506(3) 1.02225(19) 0.060(2) Uani 1 1 d . . .
H18B H 0.5382 0.3120 1.0245 0.072 Uiso 1 1 calc R . .
C19' C 0.6230(6) 0.3907(3) 1.04669(15) 0.0428(16) Uani 1 1 d . . .
H19B H 0.6114 0.3855 1.0701 0.051 Uiso 1 1 calc R . .
C20' C 0.6892(5) 0.4441(3) 1.03041(16) 0.0401(15) Uani 1 1 d . . .
C21' C 0.8237(4) 0.4663(2) 1.10510(11) 0.063(2) Uani 1 1 d G . .
C22' C 0.8131(4) 0.4603(2) 1.13962(11) 0.073(3) Uani 1 1 d G . .
H22B H 0.8737 0.4426 1.1524 0.087 Uiso 1 1 calc R . .
C23' C 0.7139(5) 0.4801(3) 1.15543(7) 0.082(3) Uani 1 1 d G . .
H23B H 0.7067 0.4760 1.1790 0.098 Uiso 1 1 calc R . .
C24' C 0.6253(4) 0.5060(3) 1.13671(11) 0.074(2) Uani 1 1 d G . .
H24B H 0.5575 0.5196 1.1475 0.088 Uiso 1 1 calc R . .
C25' C 0.6358(4) 0.5121(2) 1.10219(11) 0.061(2) Uani 1 1 d G . .
C26' C 0.7350(4) 0.4922(2) 1.08638(7) 0.0439(16) Uani 1 1 d G . .
C31' C 0.9070(3) 0.7669(2) 0.96705(11) 0.0539(19) Uani 1 1 d G . .
C32' C 0.9685(5) 0.82479(15) 0.96904(11) 0.074(3) Uani 1 1 d G . .
H32B H 0.9302 0.8657 0.9690 0.089 Uiso 1 1 calc R . .
C33' C 1.0861(5) 0.82286(18) 0.97113(12) 0.076(3) Uani 1 1 d G . .
H33B H 1.1282 0.8624 0.9725 0.091 Uiso 1 1 calc R . .
C34' C 1.1422(3) 0.7631(2) 0.97122(13) 0.088(3) Uani 1 1 d G . .
H34B H 1.2226 0.7617 0.9726 0.105 Uiso 1 1 calc R . .
C35' C 1.0807(4) 0.70520(18) 0.96922(12) 0.0534(18) Uani 1 1 d G . .
C36' C 0.9631(4) 0.70714(15) 0.96713(11) 0.0482(17) Uani 1 1 d G . .
C41' C 0.6897(4) 0.5443(2) 0.82060(11) 0.067(2) Uani 1 1 d G . .
C42' C 0.6974(4) 0.5468(2) 0.78590(11) 0.067(2) Uani 1 1 d G . .
H42B H 0.6464 0.5734 0.7735 0.081 Uiso 1 1 calc R . .
C43' C 0.7796(5) 0.5103(3) 0.76936(8) 0.073(2) Uani 1 1 d G . .
H43B H 0.7849 0.5120 0.7456 0.088 Uiso 1 1 calc R . .
C44' C 0.8542(4) 0.4714(3) 0.78753(11) 0.082(3) Uani 1 1 d G . .
H44B H 0.9104 0.4465 0.7762 0.099 Uiso 1 1 calc R . .
C45' C 0.8465(4) 0.4690(2) 0.82223(11) 0.073(2) Uani 1 1 d G . .
C46' C 0.7642(4) 0.5054(2) 0.83877(8) 0.0452(16) Uani 1 1 d G . .
C51' C 0.4140(6) 0.2977(3) 0.9626(2) 0.161(7) Uani 1 1 d G . .
C52' C 0.3481(6) 0.2414(5) 0.9615(3) 0.286(14) Uani 1 1 d G . .
H52B H 0.2681 0.2443 0.9639 0.343 Uiso 1 1 calc R . .
C53' C 0.3993(8) 0.1808(4) 0.9568(3) 0.313(17) Uani 1 1 d G . .
H53B H 0.3543 0.1423 0.9560 0.376 Uiso 1 1 calc R . .
C54' C 0.5163(8) 0.1766(3) 0.9532(2) 0.212(10) Uani 1 1 d G . .
H54B H 0.5513 0.1352 0.9500 0.254 Uiso 1 1 calc R . .
C55' C 0.5822(6) 0.2329(3) 0.95435(17) 0.122(5) Uani 1 1 d G . .
C56' C 0.5311(6) 0.2935(3) 0.95901(17) 0.101(4) Uani 1 1 d G . .
C61' C 0.6140(6) 0.5392(3) 0.96372(14) 0.0402(16) Uani 1 1 d . . .
C62' C 0.9082(10) 0.3818(4) 0.9471(3) 0.124(5) Uani 1 1 d . . .
H62C H 0.8904 0.3849 0.9229 0.148 Uiso 1 1 calc R . .
H62D H 0.8547 0.3506 0.9575 0.148 Uiso 1 1 calc R . .
C63' C 1.0278(8) 0.3591(4) 0.9519(3) 0.118(4) Uani 1 1 d . . .
H63C H 1.0319 0.3259 0.9699 0.141 Uiso 1 1 calc R . .
H63D H 1.0580 0.3399 0.9310 0.141 Uiso 1 1 calc R . .
C64' C 1.0915(9) 0.4175(4) 0.9611(4) 0.138(5) Uani 1 1 d . . .
H64C H 1.1399 0.4319 0.9422 0.166 Uiso 1 1 calc R . .
H64D H 1.1407 0.4084 0.9807 0.166 Uiso 1 1 calc R . .
C65' C 1.0068(8) 0.4688(4) 0.9695(4) 0.138(5) Uani 1 1 d . . .
H65C H 1.0127 0.4805 0.9935 0.165 Uiso 1 1 calc R . .
H65D H 1.0216 0.5087 0.9561 0.165 Uiso 1 1 calc R . .

loop_
_atom_site_aniso_label
_atom_site_aniso_U_11
_atom_site_aniso_U_22
_atom_site_aniso_U_33
_atom_site_aniso_U_23
_atom_site_aniso_U_13
_atom_site_aniso_U_12
Fe1 0.0326(6) 0.0268(4) 0.0307(4) -0.0037(3) -0.0005(3) 0.0049(4)
F1 0.095(4) 0.123(4) 0.060(3) -0.020(3) 0.008(3) -0.065(3)
F2 0.083(4) 0.092(3) 0.058(3) 0.004(2) -0.008(2) -0.053(3)
F3 0.134(6) 0.055(3) 0.136(5) -0.025(3) -0.066(4) 0.017(3)
F4 0.069(4) 0.114(4) 0.130(5) -0.047(4) -0.016(3) 0.029(3)
F5 0.070(3) 0.121(4) 0.056(3) 0.003(2) 0.009(2) -0.045(3)
F6 0.064(3) 0.081(3) 0.057(3) 0.004(2) -0.011(2) -0.030(2)
F7 0.104(4) 0.044(2) 0.127(4) 0.008(2) -0.009(4) -0.020(3)
F8 0.060(4) 0.120(4) 0.161(5) 0.040(4) 0.033(4) 0.026(3)
O1 0.023(3) 0.047(2) 0.056(3) 0.002(2) -0.002(2) -0.011(2)
O2 0.048(4) 0.053(3) 0.077(3) 0.000(3) 0.006(3) -0.008(3)
N1 0.023(3) 0.039(3) 0.042(3) -0.003(2) 0.001(2) -0.002(2)
N2 0.053(4) 0.019(2) 0.046(3) 0.002(2) -0.009(3) 0.011(2)
N3 0.051(4) 0.025(2) 0.032(3) -0.0065(19) -0.001(2) -0.003(2)
N4 0.028(3) 0.035(2) 0.035(3) -0.004(2) 0.001(2) -0.010(2)
C1 0.049(4) 0.047(3) 0.009(2) -0.008(2) 0.004(2) -0.015(3)
C2 0.021(3) 0.048(3) 0.035(3) 0.003(3) 0.007(3) 0.004(3)
C3 0.057(5) 0.056(4) 0.051(4) -0.027(3) 0.010(4) 0.004(4)
C4 0.067(6) 0.077(5) 0.045(4) -0.041(4) -0.009(4) 0.035(5)
C5 0.053(5) 0.059(4) 0.039(4) -0.008(3) -0.020(4) 0.011(4)
C6 0.040(4) 0.048(3) 0.048(4) -0.032(3) -0.017(3) 0.010(3)
C7 0.051(5) 0.037(3) 0.049(4) 0.009(3) -0.016(3) 0.000(3)
C8 0.021(3) 0.021(2) 0.066(4) 0.000(3) -0.010(3) 0.002(2)
C9 0.050(5) 0.039(3) 0.045(4) -0.016(3) -0.008(3) 0.002(3)
C10 0.046(4) 0.030(3) 0.015(3) -0.006(2) -0.006(3) -0.014(3)
C11 0.038(4) 0.039(3) 0.032(3) -0.005(2) 0.000(3) -0.006(3)
C12 0.054(4) 0.018(2) 0.008(2) 0.0004(18) 0.006(2) -0.007(2)
C13 0.050(4) 0.033(3) 0.037(3) 0.012(2) 0.015(3) 0.005(3)
C14 0.028(4) 0.015(2) 0.049(3) 0.011(2) 0.002(3) 0.014(2)
C15 0.047(4) 0.030(3) 0.032(3) -0.014(2) 0.015(3) 0.001(3)
C16 0.051(5) 0.034(3) 0.047(4) -0.012(3) 0.010(3) -0.003(3)
C17 0.075(6) 0.036(3) 0.032(3) -0.014(3) -0.017(3) -0.003(3)
C18 0.091(6) 0.036(3) 0.022(3) 0.004(2) 0.007(3) 0.023(4)
C19 0.059(5) 0.042(3) 0.043(4) 0.009(3) -0.004(3) -0.007(3)
C20 0.041(4) 0.027(3) 0.040(3) 0.012(2) -0.003(3) -0.006(3)
C21 0.058(5) 0.086(5) 0.035(4) 0.007(3) 0.016(4) -0.021(4)
C22 0.062(6) 0.105(6) 0.060(5) 0.003(5) 0.009(5) -0.011(5)
C23 0.086(7) 0.105(6) 0.027(4) 0.004(4) 0.009(4) 0.012(5)
C24 0.078(6) 0.093(6) 0.040(4) -0.028(4) -0.001(4) -0.004(5)
C25 0.035(4) 0.076(4) 0.036(4) -0.012(3) -0.017(3) -0.012(4)
C26 0.048(5) 0.050(3) 0.039(3) 0.004(3) 0.003(3) -0.006(3)
C31 0.096(8) 0.068(5) 0.082(6) -0.055(4) -0.046(6) 0.040(5)
C32 0.157(12) 0.082(6) 0.158(10) -0.073(7) -0.092(9) 0.073(7)
C33 0.173(15) 0.105(9) 0.274(18) -0.089(10) -0.135(14) 0.095(10)
C34 0.062(7) 0.141(9) 0.218(13) -0.084(10) -0.052(8) 0.073(7)
C35 0.093(8) 0.101(7) 0.090(6) -0.048(5) -0.005(6) 0.066(6)
C36 0.079(6) 0.046(4) 0.041(4) -0.021(3) -0.023(4) 0.043(4)
C41 0.079(6) 0.034(3) 0.041(4) 0.000(3) -0.002(4) -0.018(4)
C42 0.133(9) 0.057(4) 0.052(5) 0.007(4) 0.024(5) -0.022(5)
C43 0.115(8) 0.068(5) 0.031(4) 0.002(3) -0.004(5) -0.003(5)
C44 0.085(6) 0.057(4) 0.040(4) -0.004(3) -0.019(4) 0.001(4)
C45 0.053(5) 0.032(3) 0.055(4) -0.005(3) -0.010(4) -0.003(3)
C46 0.051(4) 0.027(3) 0.035(3) 0.006(2) -0.007(3) 0.004(3)
C51 0.081(7) 0.055(4) 0.065(5) 0.000(4) -0.012(5) -0.016(5)
C52 0.155(11) 0.039(4) 0.090(7) -0.017(4) -0.016(7) 0.034(5)
C53 0.197(14) 0.055(5) 0.083(6) -0.018(4) -0.002(7) 0.077(7)
C54 0.124(10) 0.111(7) 0.104(7) 0.001(6) 0.012(7) 0.105(8)
C55 0.084(8) 0.081(6) 0.101(7) 0.016(5) 0.009(6) 0.028(6)
C56 0.077(6) 0.022(3) 0.042(4) -0.005(2) 0.001(4) 0.020(3)
C61 0.045(4) 0.027(3) 0.040(3) 0.000(2) -0.004(3) -0.021(3)
C62 0.045(6) 0.073(6) 0.327(19) 0.050(9) -0.050(9) -0.009(5)
C63 0.031(5) 0.059(5) 0.354(19) 0.019(8) 0.007(9) 0.008(4)
C64 0.047(6) 0.079(5) 0.139(8) -0.013(6) 0.000(6) -0.011(5)
C65 0.074(7) 0.071(5) 0.192(12) 0.048(6) -0.037(8) -0.035(5)
Fe1' 0.0279(5) 0.0348(4) 0.0281(4) -0.0104(3) 0.0008(3) 0.0013(4)
F1' 0.098(4) 0.117(4) 0.057(3) -0.006(3) -0.023(3) 0.059(3)
F2' 0.059(3) 0.096(3) 0.054(2) 0.017(2) 0.015(2) 0.020(3)
F3' 0.062(3) 0.051(2) 0.163(5) 0.004(3) 0.029(3) 0.000(2)
F4' 0.042(3) 0.059(2) 0.142(4) 0.026(3) -0.017(3) -0.010(2)
F5' 0.069(3) 0.110(3) 0.054(3) -0.013(2) -0.006(2) 0.036(3)
F6' 0.086(4) 0.155(5) 0.044(2) 0.000(3) 0.006(2) 0.079(4)
F7' 0.075(5) 0.221(9) 0.320(12) -0.140(9) 0.058(6) -0.063(6)
F8' 0.161(7) 0.057(3) 0.133(5) -0.010(3) 0.037(5) -0.020(4)
O1' 0.045(3) 0.0320(19) 0.044(2) -0.0082(18) 0.000(2) -0.0021(19)
O2' 0.039(3) 0.095(4) 0.061(3) -0.028(3) -0.013(3) 0.031(3)
N1' 0.013(3) 0.036(2) 0.030(3) -0.0001(19) 0.001(2) 0.008(2)
N2' 0.043(4) 0.040(3) 0.033(3) -0.004(2) -0.002(2) -0.012(3)
N3' 0.046(4) 0.047(3) 0.027(3) -0.023(2) 0.006(2) -0.016(3)
N4' 0.024(3) 0.048(3) 0.024(2) -0.015(2) 0.006(2) 0.005(2)
C1' 0.045(4) 0.020(2) 0.028(3) 0.002(2) 0.003(3) 0.001(3)
C2' 0.019(3) 0.044(3) 0.049(4) -0.009(3) 0.001(3) 0.005(3)
C3' 0.047(4) 0.046(3) 0.014(3) -0.010(2) 0.003(3) 0.007(3)
C4' 0.075(5) 0.051(4) 0.029(3) -0.035(3) -0.020(4) 0.019(4)
C5' 0.016(3) 0.021(2) 0.055(4) -0.002(2) 0.002(3) 0.001(2)
C6' 0.046(4) 0.028(2) 0.012(2) 0.006(2) 0.000(3) -0.015(3)
C7' 0.023(3) 0.042(3) 0.037(3) 0.015(3) -0.001(3) -0.010(3)
C8' 0.063(5) 0.055(4) 0.032(3) -0.009(3) 0.013(3) 0.000(4)
C9' 0.055(5) 0.060(4) 0.027(3) -0.005(3) 0.007(3) -0.006(4)
C10' 0.051(4) 0.039(3) 0.029(3) -0.008(2) -0.004(3) -0.001(3)
C11' 0.020(4) 0.080(5) 0.059(4) -0.011(4) -0.001(3) 0.008(4)
C12' 0.039(4) 0.055(4) 0.040(4) -0.019(3) -0.007(3) 0.009(3)
C13' 0.048(5) 0.076(5) 0.042(4) -0.029(3) -0.007(3) -0.023(4)
C14' 0.067(6) 0.080(5) 0.070(5) -0.042(4) 0.030(5) -0.033(5)
C15' 0.032(4) 0.051(3) 0.054(4) -0.043(3) 0.000(3) -0.019(3)
C16' 0.047(5) 0.051(4) 0.073(5) -0.016(4) 0.001(4) -0.031(4)
C17' 0.029(4) 0.043(3) 0.041(3) -0.025(3) 0.001(3) -0.016(3)
C18' 0.061(5) 0.041(3) 0.078(5) -0.027(3) 0.034(4) -0.019(3)
C19' 0.053(5) 0.031(3) 0.045(4) 0.002(3) 0.004(3) 0.000(3)
C20' 0.025(4) 0.045(3) 0.050(4) -0.004(3) 0.001(3) 0.003(3)
C21' 0.079(6) 0.059(4) 0.049(4) 0.005(3) 0.011(4) 0.038(4)
C22' 0.109(8) 0.071(5) 0.039(4) 0.012(3) -0.023(5) 0.014(5)
C23' 0.119(8) 0.089(6) 0.036(4) -0.011(4) 0.011(5) -0.018(6)
C24' 0.094(7) 0.082(5) 0.045(4) -0.006(4) 0.019(4) 0.014(5)
C25' 0.096(7) 0.050(4) 0.036(4) 0.009(3) 0.004(4) 0.007(4)
C26' 0.064(5) 0.047(3) 0.021(3) 0.001(2) -0.007(3) 0.005(4)
C31' 0.076(6) 0.038(3) 0.048(4) -0.015(3) 0.022(4) -0.013(4)
C32' 0.137(9) 0.034(3) 0.051(4) -0.005(3) 0.038(5) -0.007(4)
C33' 0.100(7) 0.067(5) 0.061(5) -0.019(4) 0.000(5) -0.053(5)
C34' 0.091(7) 0.084(6) 0.088(6) -0.010(5) -0.010(5) -0.064(6)
C35' 0.049(5) 0.046(4) 0.065(5) 0.004(3) -0.009(4) -0.017(3)
C36' 0.051(5) 0.062(4) 0.032(3) -0.011(3) -0.001(3) -0.018(3)
C41' 0.059(6) 0.097(6) 0.046(4) -0.033(4) -0.009(4) 0.002(5)
C42' 0.071(6) 0.089(5) 0.043(4) 0.000(4) -0.024(4) 0.017(5)
C43' 0.067(6) 0.119(7) 0.033(4) 0.002(4) -0.004(4) -0.001(5)
C44' 0.063(6) 0.124(7) 0.060(5) -0.023(5) -0.015(4) 0.033(5)
C45' 0.065(6) 0.109(6) 0.045(4) -0.024(4) -0.013(4) 0.018(5)
C46' 0.043(4) 0.056(4) 0.037(4) -0.020(3) -0.003(3) 0.020(4)
C51' 0.091(9) 0.174(12) 0.217(14) -0.116(11) 0.062(10) -0.112(10)
C52' 0.208(19) 0.28(2) 0.36(3) -0.26(2) 0.133(18) -0.171(17)
C53' 0.33(2) 0.29(2) 0.32(2) -0.228(18) 0.27(2) -0.30(2)
C54' 0.36(2) 0.123(9) 0.148(11) -0.100(8) 0.166(14) -0.171(13)
C55' 0.192(14) 0.083(6) 0.090(7) -0.037(5) 0.086(8) -0.096(8)
C56' 0.105(8) 0.109(7) 0.089(6) -0.068(5) 0.052(6) -0.068(6)
C61' 0.057(5) 0.042(3) 0.022(3) -0.008(2) 0.001(3) -0.031(3)
C62' 0.118(10) 0.087(6) 0.165(11) -0.062(7) -0.069(8) 0.041(7)
C63' 0.056(6) 0.082(6) 0.215(12) -0.067(7) -0.032(7) 0.035(5)
C64' 0.058(7) 0.071(6) 0.285(16) -0.011(8) 0.012(9) 0.035(5)
C65' 0.045(6) 0.070(6) 0.298(17) -0.056(8) -0.015(8) 0.003(5)

loop_
_atom_type_symbol
_atom_type_description
_atom_type_scat_dispersion_real
_atom_type_scat_dispersion_imag
_atom_type_scat_source
C C 0.0033 0.0016 'International Tables Vol C Tables 4.2.6.8 and 6.1.1.4'
H H 0.0000 0.0000 'International Tables Vol C Tables 4.2.6.8 and 6.1.1.4'
N N 0.0061 0.0033 'International Tables Vol C Tables 4.2.6.8 and 6.1.1.4'
O O 0.0106 0.0060 'International Tables Vol C Tables 4.2.6.8 and 6.1.1.4'
F F 0.0171 0.0103 'International Tables Vol C Tables 4.2.6.8 and 6.1.1.4'
Fe Fe 0.3463 0.8444 'International Tables Vol C Tables 4.2.6.8 and 6.1.1.4'

loop_
_geom_angle_atom_site_label_1
_geom_angle_atom_site_label_2
_geom_angle_atom_site_label_3
_geom_angle
_geom_angle_site_symmetry_1
_geom_angle_site_symmetry_3
_geom_angle_publ_flag
C61 Fe1 N1 93.0(2) . . ?
C61 Fe1 N4 89.7(2) . . ?
N1 Fe1 N4 89.8(2) . . ?
C61 Fe1 N3 89.9(2) . . ?
N1 Fe1 N3 177.1(2) . . ?
N4 Fe1 N3 90.31(18) . . ?
C61 Fe1 N2 95.8(2) . . ?
N1 Fe1 N2 90.23(19) . . ?
N4 Fe1 N2 174.5(2) . . ?
N3 Fe1 N2 89.4(2) . . ?
C61 Fe1 O1 175.0(2) . . ?
N1 Fe1 O1 89.57(19) . . ?
N4 Fe1 O1 86.03(18) . . ?
N3 Fe1 O1 87.58(19) . . ?
N2 Fe1 O1 88.48(19) . . ?
C62 O1 C65 109.3(6) . . ?
C62 O1 Fe1 124.9(4) . . ?
C65 O1 Fe1 125.3(5) . . ?
C5 N1 C2 103.1(5) . . ?
C5 N1 Fe1 128.0(4) . . ?
C2 N1 Fe1 128.8(4) . . ?
C10 N2 C7 107.7(5) . . ?
C10 N2 Fe1 126.8(4) . . ?
C7 N2 Fe1 125.4(4) . . ?
C15 N3 C12 105.6(4) . . ?
C15 N3 Fe1 127.2(4) . . ?
C12 N3 Fe1 127.1(4) . . ?
C17 N4 C20 104.8(5) . . ?
C17 N4 Fe1 126.9(4) . . ?
C20 N4 Fe1 128.3(4) . . ?
C2 C1 C20 125.6(5) . . ?
C2 C1 C26 117.4(5) . . ?
C20 C1 C26 116.8(5) . . ?
C1 C2 N1 123.8(5) . . ?
C1 C2 C3 124.4(6) . . ?
N1 C2 C3 111.8(5) . . ?
C4 C3 C2 107.0(6) . . ?
C3 C4 C5 105.1(6) . . ?
C6 C5 N1 125.9(6) . . ?
C6 C5 C4 121.1(6) . . ?
N1 C5 C4 112.9(5) . . ?
C5 C6 C7 123.4(5) . . ?
C5 C6 C36 120.9(5) . . ?
C7 C6 C36 115.7(5) . . ?
N2 C7 C6 126.7(5) . . ?
N2 C7 C8 105.9(5) . . ?
C6 C7 C8 127.3(6) . . ?
C9 C8 C7 108.5(5) . . ?
C8 C9 C10 109.3(6) . . ?
C11 C10 N2 126.0(5) . . ?
C11 C10 C9 125.3(5) . . ?
N2 C10 C9 108.6(5) . . ?
C10 C11 C12 125.0(5) . . ?
C10 C11 C46 116.8(5) . . ?
C12 C11 C46 118.2(5) . . ?
C11 C12 N3 125.5(5) . . ?
C11 C12 C13 126.7(5) . . ?
N3 C12 C13 107.7(5) . . ?
C14 C13 C12 109.2(5) . . ?
C13 C14 C15 104.9(5) . . ?
N3 C15 C14 112.6(5) . . ?
N3 C15 C16 125.7(5) . . ?
C14 C15 C16 121.7(5) . . ?
C17 C16 C15 122.8(5) . . ?
C17 C16 C56 119.6(6) . . ?
C15 C16 C56 117.5(5) . . ?
C16 C17 N4 127.0(6) . . ?
C16 C17 C18 123.7(6) . . ?
N4 C17 C18 109.3(5) . . ?
C19 C18 C17 106.9(5) . . ?
C18 C19 C20 108.5(6) . . ?
N4 C20 C1 123.5(5) . . ?
N4 C20 C19 110.3(5) . . ?
C1 C20 C19 126.2(6) . . ?
F1 C21 C22 121.1(4) . . ?
F1 C21 C26 118.8(4) . . ?
C22 C21 C26 120.0 . . ?
C23 C22 C21 120.0 . . ?
C24 C23 C22 120.0 . . ?
C23 C24 C25 120.0 . . ?
F2 C25 C26 120.0(3) . . ?
F2 C25 C24 120.0(3) . . ?
C26 C25 C24 120.0 . . ?
C25 C26 C21 120.0 . . ?
C25 C26 C1 118.3(3) . . ?
C21 C26 C1 121.6(3) . . ?
F3 C31 C32 119.0(4) . . ?
F3 C31 C36 120.9(4) . . ?
C32 C31 C36 120.0 . . ?
C31 C32 C33 120.0 . . ?
C34 C33 C32 120.0 . . ?
C35 C34 C33 120.0 . . ?
F4 C35 C34 120.9(4) . . ?
F4 C35 C36 119.1(4) . . ?
C34 C35 C36 120.0 . . ?
C35 C36 C31 120.0 . . ?
C35 C36 C6 119.5(4) . . ?
C31 C36 C6 120.5(4) . . ?
F5 C41 C42 121.0(3) . . ?
F5 C41 C46 119.0(3) . . ?
C42 C41 C46 120.0 . . ?
C41 C42 C43 120.0 . . ?
C42 C43 C44 120.0 . . ?
C45 C44 C43 120.0 . . ?
F6 C45 C44 120.1(3) . . ?
F6 C45 C46 119.9(3) . . ?
C44 C45 C46 120.0 . . ?
C45 C46 C41 120.0 . . ?
C45 C46 C11 120.1(3) . . ?
C41 C46 C11 119.7(3) . . ?
F7 C51 C52 118.2(4) . . ?
F7 C51 C56 121.7(4) . . ?
C52 C51 C56 120.0 . . ?
C51 C52 C53 120.0 . . ?
C54 C53 C52 120.0 . . ?
C55 C54 C53 120.0 . . ?
F8 C55 C54 121.5(5) . . ?
F8 C55 C56 118.5(4) . . ?
C54 C55 C56 120.0 . . ?
C55 C56 C51 120.0 . . ?
C55 C56 C16 120.7(4) . . ?
C51 C56 C16 119.2(4) . . ?
O2 C61 Fe1 176.1(5) . . ?
O1 C62 C63 108.2(7) . . ?
C64 C63 C62 104.8(7) . . ?
C65 C64 C63 106.1(8) . . ?
C64 C65 O1 108.3(8) . . ?
C61' Fe1' N1' 93.4(2) . . ?
C61' Fe1' N4' 88.1(2) . . ?
N1' Fe1' N4' 90.03(19) . . ?
C61' Fe1' N2' 95.6(2) . . ?
N1' Fe1' N2' 89.85(18) . . ?
N4' Fe1' N2' 176.3(2) . . ?
C61' Fe1' N3' 90.2(2) . . ?
N1' Fe1' N3' 176.4(2) . . ?
N4' Fe1' N3' 89.65(19) . . ?
N2' Fe1' N3' 90.2(2) . . ?
C61' Fe1' O1' 175.3(2) . . ?
N1' Fe1' O1' 88.68(16) . . ?
N4' Fe1' O1' 87.69(17) . . ?
N2' Fe1' O1' 88.64(19) . . ?
N3' Fe1' O1' 87.70(19) . . ?
C65' O1' C62' 109.1(7) . . ?
C65' O1' Fe1' 126.3(4) . . ?
C62' O1' Fe1' 123.0(5) . . ?
C2' N1' C5' 104.0(4) . . ?
C2' N1' Fe1' 128.6(4) . . ?
C5' N1' Fe1' 127.4(3) . . ?
C10' N2' C7' 105.0(5) . . ?
C10' N2' Fe1' 126.6(4) . . ?
C7' N2' Fe1' 128.2(4) . . ?
C12' N3' C15' 108.0(5) . . ?
C12' N3' Fe1' 124.9(4) . . ?
C15' N3' Fe1' 127.0(4) . . ?
C17' N4' C20' 104.7(5) . . ?
C17' N4' Fe1' 128.9(4) . . ?
C20' N4' Fe1' 126.2(4) . . ?
C20' C1' C2' 124.1(5) . . ?
C20' C1' C26' 117.7(5) . . ?
C2' C1' C26' 118.1(5) . . ?
N1' C2' C1' 123.6(5) . . ?
N1' C2' C3' 112.2(5) . . ?
C1' C2' C3' 124.1(6) . . ?
C4' C3' C2' 105.6(5) . . ?
C3' C4' C5' 109.7(6) . . ?
C6' C5' N1' 124.4(5) . . ?
C6' C5' C4' 127.0(5) . . ?
N1' C5' C4' 108.5(5) . . ?
C5' C6' C7' 126.6(5) . . ?
C5' C6' C36' 117.8(4) . . ?
C7' C6' C36' 115.6(4) . . ?
N2' C7' C6' 123.3(5) . . ?
N2' C7' C8' 111.3(5) . . ?
C6' C7' C8' 125.4(5) . . ?
C9' C8' C7' 107.0(6) . . ?
C8' C9' C10' 105.3(5) . . ?
N2' C10' C11' 127.7(6) . . ?
N2' C10' C9' 111.2(5) . . ?
C11' C10' C9' 121.0(6) . . ?
C10' C11' C12' 119.9(6) . . ?
C10' C11' C46' 119.2(6) . . ?
C12' C11' C46' 120.9(6) . . ?
N3' C12' C11' 130.3(6) . . ?
N3' C12' C13' 108.8(6) . . ?
C11' C12' C13' 120.9(6) . . ?
C14' C13' C12' 106.6(6) . . ?
C13' C14' C15' 108.9(6) . . ?
N3' C15' C16' 123.5(5) . . ?
N3' C15' C14' 107.6(6) . . ?
C16' C15' C14' 128.7(6) . . ?
C15' C16' C17' 127.8(5) . . ?
C15' C16' C56' 115.7(6) . . ?
C17' C16' C56' 116.5(6) . . ?
N4' C17' C16' 122.9(6) . . ?
N4' C17' C18' 115.2(5) . . ?
C16' C17' C18' 121.9(5) . . ?
C19' C18' C17' 102.3(5) . . ?
C18' C19' C20' 108.2(6) . . ?
N4' C20' C1' 127.0(6) . . ?
N4' C20' C19' 109.4(5) . . ?
C1' C20' C19' 123.4(6) . . ?
F1' C21' C22' 120.4(4) . . ?
F1' C21' C26' 119.6(4) . . ?
C22' C21' C26' 120.0 . . ?
C21' C22' C23' 120.0 . . ?
C22' C23' C24' 120.0 . . ?
C25' C24' C23' 120.0 . . ?
F2' C25' C26' 120.3(4) . . ?
F2' C25' C24' 119.7(4) . . ?
C26' C25' C24' 120.0 . . ?
C25' C26' C21' 120.0 . . ?
C25' C26' C1' 118.3(4) . . ?
C21' C26' C1' 121.5(4) . . ?
F3' C31' C32' 119.7(4) . . ?
F3' C31' C36' 120.3(4) . . ?
C32' C31' C36' 120.0 . . ?
C33' C32' C31' 120.0 . . ?
C32' C33' C34' 120.0 . . ?
C35' C34' C33' 120.0 . . ?
F4' C35' C34' 119.7(4) . . ?
F4' C35' C36' 120.2(3) . . ?
C34' C35' C36' 120.0 . . ?
C35' C36' C31' 120.0 . . ?
C35' C36' C6' 118.7(4) . . ?
C31' C36' C6' 121.2(4) . . ?
F5' C41' C42' 120.3(4) . . ?
F5' C41' C46' 119.7(4) . . ?
C42' C41' C46' 120.0 . . ?
C41' C42' C43' 120.0 . . ?
C44' C43' C42' 120.0 . . ?
C43' C44' C45' 120.0 . . ?
F6' C45' C46' 119.7(4) . . ?
F6' C45' C44' 120.3(4) . . ?
C46' C45' C44' 120.0 . . ?
C45' C46' C41' 120.0 . . ?
C45' C46' C11' 119.8(4) . . ?
C41' C46' C11' 120.2(4) . . ?
F7' C51' C52' 116.8(6) . . ?
F7' C51' C56' 122.7(6) . . ?
C52' C51' C56' 120.0 . . ?
C51' C52' C53' 120.0 . . ?
C54' C53' C52' 120.0 . . ?
C55' C54' C53' 120.0 . . ?
F8' C55' C54' 122.4(5) . . ?
F8' C55' C56' 117.5(5) . . ?
C54' C55' C56' 120.0 . . ?
C55' C56' C51' 120.0 . . ?
C55' C56' C16' 123.0(5) . . ?
C51' C56' C16' 117.0(5) . . ?
O2' C61' Fe1' 177.4(5) . . ?
O1' C62' C63' 107.4(8) . . ?
C64' C63' C62' 105.3(7) . . ?
C63' C64' C65' 106.8(8) . . ?
O1' C65' C64' 108.8(7) . . ?

loop_
_geom_bond_atom_site_label_1
_geom_bond_atom_site_label_2
_geom_bond_distance
_geom_bond_site_symmetry_2
_geom_bond_publ_flag
Fe1 C61 1.755(6) . ?
Fe1 N1 1.978(5) . ?
Fe1 N4 1.979(5) . ?
Fe1 N3 2.021(4) . ?
Fe1 N2 2.022(5) . ?
Fe1 O1 2.121(4) . ?
F1 C21 1.313(5) . ?
F2 C25 1.316(5) . ?
F3 C31 1.306(8) . ?
F4 C35 1.355(7) . ?
F5 C41 1.339(5) . ?
F6 C45 1.310(5) . ?
F7 C51 1.286(7) . ?
F8 C55 1.339(7) . ?
O1 C62 1.383(10) . ?
O1 C65 1.441(8) . ?
O2 C61 1.141(7) . ?
N1 C5 1.396(8) . ?
N1 C2 1.401(7) . ?
N2 C10 1.393(6) . ?
N2 C7 1.398(8) . ?
N3 C15 1.331(7) . ?
N3 C12 1.385(6) . ?
N4 C17 1.388(7) . ?
N4 C20 1.402(7) . ?
C1 C2 1.375(8) . ?
C1 C20 1.409(8) . ?
C1 C26 1.539(6) . ?
C2 C3 1.442(8) . ?
C3 C4 1.392(10) . ?
C4 C5 1.447(8) . ?
C5 C6 1.369(9) . ?
C6 C7 1.404(8) . ?
C6 C36 1.506(7) . ?
C7 C8 1.465(8) . ?
C8 C9 1.325(8) . ?
C9 C10 1.404(8) . ?
C10 C11 1.367(8) . ?
C11 C12 1.389(7) . ?
C11 C46 1.518(6) . ?
C12 C13 1.424(8) . ?
C13 C14 1.332(8) . ?
C14 C15 1.415(7) . ?
C15 C16 1.455(9) . ?
C16 C17 1.357(8) . ?
C16 C56 1.532(7) . ?
C17 C18 1.467(8) . ?
C18 C19 1.330(9) . ?
C19 C20 1.418(8) . ?
C21 C22 1.3900 . ?
C21 C26 1.3900 . ?
C22 C23 1.3900 . ?
C23 C24 1.3900 . ?
C24 C25 1.3900 . ?
C25 C26 1.3900 . ?
C31 C32 1.3900 . ?
C31 C36 1.3900 . ?
C32 C33 1.3900 . ?
C33 C34 1.3900 . ?
C34 C35 1.3900 . ?
C35 C36 1.3900 . ?
C41 C42 1.3900 . ?
C41 C46 1.3900 . ?
C42 C43 1.3900 . ?
C43 C44 1.3900 . ?
C44 C45 1.3900 . ?
C45 C46 1.3900 . ?
C51 C52 1.3900 . ?
C51 C56 1.3900 . ?
C52 C53 1.3900 . ?
C53 C54 1.3900 . ?
C54 C55 1.3900 . ?
C55 C56 1.3900 . ?
C62 C63 1.498(12) . ?
C63 C64 1.479(11) . ?
C64 C65 1.436(12) . ?
Fe1' C61' 1.727(8) . ?
Fe1' N1' 1.977(4) . ?
Fe1' N4' 2.003(5) . ?
Fe1' N2' 2.007(5) . ?
Fe1' N3' 2.008(4) . ?
Fe1' O1' 2.145(4) . ?
F1' C21' 1.338(6) . ?
F2' C25' 1.322(5) . ?
F3' C31' 1.294(6) . ?
F4' C35' 1.326(5) . ?
F5' C41' 1.312(5) . ?
F6' C45' 1.283(5) . ?
F7' C51' 1.304(10) . ?
F8' C55' 1.320(9) . ?
O1' C65' 1.397(10) . ?
O1' C62' 1.435(9) . ?
O2' C61' 1.169(8) . ?
N1' C2' 1.392(7) . ?
N1' C5' 1.425(7) . ?
N2' C10' 1.353(7) . ?
N2' C7' 1.374(7) . ?
N3' C12' 1.334(8) . ?
N3' C15' 1.375(7) . ?
N4' C17' 1.347(7) . ?
N4' C20' 1.357(7) . ?
C1' C20' 1.392(8) . ?
C1' C2' 1.389(8) . ?
C1' C26' 1.530(6) . ?
C2' C3' 1.444(8) . ?
C3' C4' 1.342(9) . ?
C4' C5' 1.448(7) . ?
C5' C6' 1.340(7) . ?
C6' C7' 1.416(7) . ?
C6' C36' 1.543(5) . ?
C7' C8' 1.438(8) . ?
C8' C9' 1.353(9) . ?
C9' C10' 1.475(9) . ?
C10' C11' 1.395(9) . ?
C11' C12' 1.405(9) . ?
C11' C46' 1.511(8) . ?
C12' C13' 1.486(8) . ?
C13' C14' 1.296(10) . ?
C14' C15' 1.456(9) . ?
C15' C16' 1.387(10) . ?
C16' C17' 1.385(9) . ?
C16' C56' 1.540(7) . ?
C17' C18' 1.460(9) . ?
C18' C19' 1.362(9) . ?
C19' C20' 1.492(8) . ?
C21' C22' 1.3900 . ?
C21' C26' 1.3900 . ?
C22' C23' 1.3900 . ?
C23' C24' 1.3900 . ?
C24' C25' 1.3900 . ?
C25' C26' 1.3900 . ?
C31' C32' 1.3900 . ?
C31' C36' 1.3900 . ?
C32' C33' 1.3900 . ?
C33' C34' 1.3900 . ?
C34' C35' 1.3900 . ?
C35' C36' 1.3900 . ?
C41' C42' 1.3900 . ?
C41' C46' 1.3900 . ?
C42' C43' 1.3900 . ?
C43' C44' 1.3900 . ?
C44' C45' 1.3900 . ?
C45' C46' 1.3900 . ?
C51' C52' 1.3900 . ?
C51' C56' 1.3900 . ?
C52' C53' 1.3900 . ?
C53' C54' 1.3900 . ?
C54' C55' 1.3900 . ?
C55' C56' 1.3900 . ?
C62' C63' 1.496(12) . ?
C63' C64' 1.458(13) . ?
C64' C65' 1.487(11) . ?
